data_7233559
loop_
_publ_author_name
'Li-Min Huang'
'Guan-Min Tu'
'Yun Chi'
'Wen-Yi Hung'
'Yo-Cheng Song'
'Mei-Rurng Tseng'
'Pi-Tai Chou'
'Gene-Hsiang Lee'
'Ken-Tsung Wong'
'Shuo-Hsien Cheng'
'Wan-Shan Tsai'

_publ_section_title
;
 Mechanoluminescent and efficient white OLEDs for Pt(II) phosphors bearing
 spatially encumbered pyridinyl pyrazolate chelates
;
_journal_name_full 'Journal of Materials Chemistry C'
_journal_page_first 7582
_journal_page_last 7592
_journal_paper_doi 10.1039/C3TC31524J
_journal_volume 1
_journal_year 2012
_chemical_formula_sum 'C42 H42 F6 N6 Pt'
_chemical_formula_weight 939.91
_space_group_IT_number 148
_space_group_name_Hall '-R 3'
_space_group_name_H-M_alt 'R -3 :H'
_symmetry_cell_setting rhombohedral
_symmetry_space_group_name_H-M 'R -3 :H'
_atom_sites_solution_hydrogens geom
_atom_sites_solution_primary direct
_atom_sites_solution_secondary difmap
_cell_angle_alpha 90.00
_cell_angle_beta 90.00
_cell_angle_gamma 120.00
_cell_formula_units_Z 9
_cell_length_a 18.7060(7)
_cell_length_b 18.7060(7)
_cell_length_c 29.477(2)
_cell_measurement_reflns_used 2994
_cell_measurement_temperature 150(2)
_cell_measurement_theta_max 23.23
_cell_measurement_theta_min 2.18
_cell_volume 8932.6(8)
_computing_cell_refinement 'Bruker SAINT'
_computing_data_collection 'Bruker SMART'
_computing_data_reduction 'Bruker SAINT'
_computing_molecular_graphics 'Bruker SHELXTL'
_computing_publication_material 'Bruker SHELXTL'
_computing_structure_refinement 'SHELXL-97 (Sheldrick, 1997)'
_computing_structure_solution 'SHELXS-97 (Sheldrick, 1990)'
_diffrn_ambient_temperature 150(2)
_diffrn_measured_fraction_theta_full 0.998
_diffrn_measured_fraction_theta_max 0.998
_diffrn_measurement_device_type 'BRUEKR SMART APEXCCD area detector'
_diffrn_measurement_method 'omega scans'
_diffrn_radiation_monochromator graphite
_diffrn_radiation_source 'fine-focus sealed tube'
_diffrn_radiation_type MoK\a
_diffrn_radiation_wavelength 0.71073
_diffrn_reflns_av_R_equivalents 0.0507
_diffrn_reflns_av_sigmaI/netI 0.0466
_diffrn_reflns_limit_h_max 20
_diffrn_reflns_limit_h_min -24
_diffrn_reflns_limit_k_max 24
_diffrn_reflns_limit_k_min -19
_diffrn_reflns_limit_l_max 37
_diffrn_reflns_limit_l_min -37
_diffrn_reflns_number 16506
_diffrn_reflns_theta_full 27.50
_diffrn_reflns_theta_max 27.50
_diffrn_reflns_theta_min 1.43
_exptl_absorpt_coefficient_mu 3.601
_exptl_absorpt_correction_T_max 0.7147
_exptl_absorpt_correction_T_min 0.5185
_exptl_absorpt_correction_type multi-scan
_exptl_crystal_colour light-yellow
_exptl_crystal_density_diffrn 1.573
_exptl_crystal_density_meas ?
_exptl_crystal_density_method 'not measured'
_exptl_crystal_description block
_exptl_crystal_F_000 4212
_exptl_crystal_size_max 0.21
_exptl_crystal_size_mid 0.15
_exptl_crystal_size_min 0.10
_refine_diff_density_max 2.249
_refine_diff_density_min -1.726
_refine_diff_density_rms 0.150
_refine_ls_extinction_method none
_refine_ls_goodness_of_fit_ref 1.080
_refine_ls_hydrogen_treatment constr
_refine_ls_matrix_type full
_refine_ls_number_parameters 264
_refine_ls_number_reflns 4557
_refine_ls_number_restraints 18
_refine_ls_restrained_S_all 1.098
_refine_ls_R_factor_all 0.0450
_refine_ls_R_factor_gt 0.0414
_refine_ls_shift/su_max 0.018
_refine_ls_shift/su_mean 0.001
_refine_ls_structure_factor_coef Fsqd
_refine_ls_weighting_details 'calc w=1/[\s^2^(Fo^2^)+(0.0471P)^2^+48.8746P] where P=(Fo^2^+2Fc^2^)/3'
_refine_ls_weighting_scheme calc
_refine_ls_wR_factor_gt 0.0936
_refine_ls_wR_factor_ref 0.1033
_reflns_number_gt 4293
_reflns_number_total 4557
_reflns_threshold_expression >2sigma(I)
_cod_data_source_file J-Mater-Chem-C-2013-1-7582-2.cif
_cod_data_source_block ic16100
_cod_depositor_comments
;
The following automatic conversions were performed:

data item '_symmetry_cell_setting' value 'Rhombohedral' was changed
to 'rhombohedral' in accordance with the built-in table derived from
the CIF Core dictionary named 'cif_core.dic' version 2.4.5 last
updated on 2014-11-21.

data item '_exptl_crystal_density_meas' value 'not_measured' was
changed to '?' -- the value is perceived as not measured.

Automatic conversion script
Id: cif_fix_values 6909 2019-04-08 15:41:33Z antanas 
;
_cod_original_cell_volume 8932.4(8)
_cod_original_sg_symbol_H-M R-3
_cod_database_code 7233559

loop_
_symmetry_equiv_pos_as_xyz
'x, y, z'
'-y, x-y, z'
'-x+y, -x, z'
'x+2/3, y+1/3, z+1/3'
'-y+2/3, x-y+1/3, z+1/3'
'-x+y+2/3, -x+1/3, z+1/3'
'x+1/3, y+2/3, z+2/3'
'-y+1/3, x-y+2/3, z+2/3'
'-x+y+1/3, -x+2/3, z+2/3'
'-x, -y, -z'
'y, -x+y, -z'
'x-y, x, -z'
'-x+2/3, -y+1/3, -z+1/3'
'y+2/3, -x+y+1/3, -z+1/3'
'x-y+2/3, x+1/3, -z+1/3'
'-x+1/3, -y+2/3, -z+2/3'
'y+1/3, -x+y+2/3, -z+2/3'
'x-y+1/3, x+2/3, -z+2/3'

loop_
_atom_site_label
_atom_site_type_symbol
_atom_site_fract_x
_atom_site_fract_y
_atom_site_fract_z
_atom_site_U_iso_or_equiv
_atom_site_adp_type
_atom_site_occupancy
_atom_site_symmetry_multiplicity
_atom_site_calc_flag
_atom_site_refinement_flags
_atom_site_disorder_assembly
_atom_site_disorder_group
Pt Pt 0.5000 1.0000 0.0000 0.02172(10) Uani 1 2 d S . .
N1 N 0.4593(3) 1.1220(2) 0.04746(15) 0.0317(9) Uani 1 1 d . . .
N2 N 0.4902(2) 1.0708(2) 0.04757(13) 0.0253(8) Uani 1 1 d . . .
N3 N 0.5511(2) 0.9750(2) 0.05382(13) 0.0245(8) Uani 1 1 d . A .
C1 C 0.4421(4) 1.2095(4) 0.1024(2) 0.0496(16) Uani 1 1 d . . .
C2 C 0.4687(3) 1.1502(3) 0.09023(18) 0.0341(11) Uani 1 1 d . A .
C3 C 0.5052(3) 1.1183(3) 0.11828(18) 0.0344(12) Uani 1 1 d . . .
H3 H 0.5181 1.1287 0.1496 0.041 Uiso 1 1 calc R A .
C4 C 0.5185(3) 1.0674(3) 0.08938(16) 0.0260(10) Uani 1 1 d . A .
C5 C 0.5535(3) 1.0144(3) 0.09339(16) 0.0257(10) Uani 1 1 d . . .
C6 C 0.5866(3) 1.0014(3) 0.13235(17) 0.0301(11) Uani 1 1 d . A .
H6 H 0.5874 1.0286 0.1598 0.036 Uiso 1 1 calc R . .
C7 C 0.6184(3) 0.9488(3) 0.13125(17) 0.0287(10) Uani 1 1 d . . .
H7 H 0.6412 0.9396 0.1579 0.034 Uiso 1 1 calc R A .
C8 C 0.6168(3) 0.9094(3) 0.09101(16) 0.0260(10) Uani 1 1 d . A .
C9 C 0.5820(3) 0.9239(3) 0.05317(17) 0.0265(10) Uani 1 1 d . . .
H9 H 0.5800 0.8966 0.0256 0.032 Uiso 1 1 calc R A .
C10 C 0.6517(3) 0.8529(3) 0.08688(16) 0.0261(10) Uani 1 1 d . . .
C11 C 0.7385(3) 0.8879(3) 0.08520(17) 0.0296(10) Uani 1 1 d . A .
C12 C 0.7695(3) 0.8343(4) 0.08084(19) 0.0383(13) Uani 1 1 d . . .
H12 H 0.8276 0.8564 0.0799 0.046 Uiso 1 1 calc R A .
C13 C 0.7183(4) 0.7502(4) 0.07781(19) 0.0394(13) Uani 1 1 d . A .
H13 H 0.7412 0.7152 0.0750 0.047 Uiso 1 1 calc R . .
C14 C 0.6340(3) 0.7168(3) 0.07890(18) 0.0332(11) Uani 1 1 d . . .
H14 H 0.5990 0.6587 0.0766 0.040 Uiso 1 1 calc R A .
C15 C 0.5994(3) 0.7676(3) 0.08332(17) 0.0294(10) Uani 1 1 d . A .
C16 C 0.7958(3) 0.9801(3) 0.0842(2) 0.0382(13) Uani 1 1 d . . .
H16 H 0.7732 1.0060 0.1052 0.046 Uiso 1 1 calc R A .
C17 C 0.8841(4) 1.0074(4) 0.0990(2) 0.0548(17) Uani 1 1 d . A .
H17A H 0.8829 0.9788 0.1271 0.082 Uiso 1 1 calc R . .
H17B H 0.9140 1.0672 0.1043 0.082 Uiso 1 1 calc R . .
H17C H 0.9119 0.9939 0.0752 0.082 Uiso 1 1 calc R . .
C18 C 0.7991(4) 1.0136(4) 0.0365(2) 0.0575(18) Uani 1 1 d . A .
H18A H 0.8229 0.9904 0.0155 0.086 Uiso 1 1 calc R . .
H18B H 0.8334 1.0739 0.0367 0.086 Uiso 1 1 calc R . .
H18C H 0.7431 0.9979 0.0266 0.086 Uiso 1 1 calc R . .
C19 C 0.5057(3) 0.7276(3) 0.0829(2) 0.0352(12) Uani 1 1 d . . .
H19 H 0.4916 0.7713 0.0901 0.042 Uiso 1 1 calc R A .
C20 C 0.4641(3) 0.6594(3) 0.1183(2) 0.0463(15) Uani 1 1 d . A .
H20A H 0.4731 0.6135 0.1105 0.069 Uiso 1 1 calc R . .
H20B H 0.4047 0.6397 0.1188 0.069 Uiso 1 1 calc R . .
H20C H 0.4878 0.6811 0.1482 0.069 Uiso 1 1 calc R . .
C21 C 0.4721(4) 0.6941(4) 0.0354(2) 0.0525(16) Uani 1 1 d . A .
H21A H 0.4959 0.7395 0.0134 0.079 Uiso 1 1 calc R . .
H21B H 0.4119 0.6689 0.0354 0.079 Uiso 1 1 calc R . .
H21C H 0.4870 0.6525 0.0270 0.079 Uiso 1 1 calc R . .
F1 F 0.3813(7) 1.2028(7) 0.0783(4) 0.084(3) Uani 0.550(6) 1 d PU A 1
F2 F 0.5017(8) 1.2875(6) 0.0934(5) 0.101(3) Uani 0.550(6) 1 d PU A 1
F3 F 0.4258(7) 1.2085(7) 0.1460(3) 0.083(2) Uani 0.550(6) 1 d PU A 1
F1' F 0.3581(8) 1.1738(7) 0.1106(5) 0.084(3) Uani 0.450(6) 1 d P A 2
F2' F 0.4494(10) 1.2623(8) 0.0694(6) 0.101(3) Uani 0.450(6) 1 d P A 2
F3' F 0.4830(9) 1.2600(9) 0.1353(4) 0.083(2) Uani 0.450(6) 1 d P A 2

loop_
_atom_site_aniso_label
_atom_site_aniso_U_11
_atom_site_aniso_U_22
_atom_site_aniso_U_33
_atom_site_aniso_U_23
_atom_site_aniso_U_13
_atom_site_aniso_U_12
Pt 0.02459(15) 0.01887(13) 0.02305(16) -0.00070(9) -0.00019(9) 0.01189(10)
N1 0.039(2) 0.028(2) 0.034(2) -0.0035(18) -0.0022(19) 0.0214(19)
N2 0.031(2) 0.0195(18) 0.028(2) 0.0001(16) 0.0016(17) 0.0145(17)
N3 0.026(2) 0.0187(18) 0.027(2) -0.0011(15) 0.0004(16) 0.0099(16)
C1 0.073(5) 0.052(4) 0.046(4) -0.015(3) -0.010(3) 0.047(4)
C2 0.041(3) 0.032(3) 0.036(3) -0.005(2) -0.001(2) 0.023(2)
C3 0.041(3) 0.033(3) 0.033(3) -0.010(2) -0.003(2) 0.021(2)
C4 0.026(2) 0.022(2) 0.027(2) -0.0004(19) 0.0012(19) 0.0106(19)
C5 0.023(2) 0.022(2) 0.030(3) -0.0008(19) 0.0010(19) 0.0094(18)
C6 0.033(3) 0.028(2) 0.030(3) -0.003(2) -0.002(2) 0.016(2)
C7 0.029(2) 0.031(2) 0.028(3) 0.004(2) 0.000(2) 0.016(2)
C8 0.025(2) 0.023(2) 0.030(3) -0.0002(19) -0.0006(19) 0.0112(19)
C9 0.028(2) 0.024(2) 0.029(3) -0.0013(19) 0.001(2) 0.014(2)
C10 0.029(2) 0.029(2) 0.024(2) 0.0024(19) -0.0002(19) 0.017(2)
C11 0.030(2) 0.036(3) 0.025(2) 0.005(2) 0.002(2) 0.019(2)
C12 0.029(3) 0.050(3) 0.041(3) 0.003(3) 0.005(2) 0.025(3)
C13 0.047(3) 0.046(3) 0.043(3) 0.003(3) 0.005(3) 0.036(3)
C14 0.039(3) 0.030(3) 0.038(3) 0.001(2) 0.004(2) 0.023(2)
C15 0.034(3) 0.027(2) 0.031(3) -0.001(2) 0.002(2) 0.019(2)
C16 0.030(3) 0.034(3) 0.045(3) 0.005(2) 0.009(2) 0.011(2)
C17 0.032(3) 0.057(4) 0.058(4) -0.001(3) 0.009(3) 0.009(3)
C18 0.060(4) 0.050(4) 0.057(4) 0.023(3) 0.020(3) 0.023(3)
C19 0.030(3) 0.025(2) 0.053(3) -0.001(2) -0.002(2) 0.016(2)
C20 0.033(3) 0.031(3) 0.070(4) 0.005(3) 0.009(3) 0.012(2)
C21 0.040(3) 0.049(4) 0.068(4) -0.004(3) -0.016(3) 0.022(3)
F1 0.091(5) 0.085(5) 0.115(6) -0.035(5) -0.021(5) 0.074(4)
F2 0.120(7) 0.061(4) 0.147(7) -0.011(4) 0.022(5) 0.064(5)
F3 0.139(7) 0.106(6) 0.061(4) -0.018(4) 0.003(4) 0.104(5)
F1' 0.091(5) 0.085(5) 0.115(6) -0.035(5) -0.021(5) 0.074(4)
F2' 0.120(7) 0.061(4) 0.147(7) -0.011(4) 0.022(5) 0.064(5)
F3' 0.139(7) 0.106(6) 0.061(4) -0.018(4) 0.003(4) 0.104(5)

loop_
_atom_type_symbol
_atom_type_description
_atom_type_scat_dispersion_real
_atom_type_scat_dispersion_imag
_atom_type_scat_source
C C 0.0033 0.0016 'International Tables Vol C Tables 4.2.6.8 and 6.1.1.4'
H H 0.0000 0.0000 'International Tables Vol C Tables 4.2.6.8 and 6.1.1.4'
N N 0.0061 0.0033 'International Tables Vol C Tables 4.2.6.8 and 6.1.1.4'
F F 0.0171 0.0103 'International Tables Vol C Tables 4.2.6.8 and 6.1.1.4'
Pt Pt -1.7033 8.3905 'International Tables Vol C Tables 4.2.6.8 and 6.1.1.4'

loop_
_geom_angle_atom_site_label_1
_geom_angle_atom_site_label_2
_geom_angle_atom_site_label_3
_geom_angle
_geom_angle_site_symmetry_1
_geom_angle_site_symmetry_3
N2 Pt N2 179.999(1) 10_675 .
N2 Pt N3 79.28(15) 10_675 10_675
N2 Pt N3 100.73(15) . 10_675
N2 Pt N3 100.72(16) 10_675 .
N2 Pt N3 79.28(15) . .
N3 Pt N3 179.997(1) 10_675 .
N2 N1 C2 105.0(4) . .
N1 N2 C4 110.7(4) . .
N1 N2 Pt 133.3(3) . .
C4 N2 Pt 116.1(3) . .
C9 N3 C5 119.1(4) . .
C9 N3 Pt 125.1(3) . .
C5 N3 Pt 115.8(3) . .
F1 C1 F3' 130.4(7) . .
F1 C1 F3 110.4(8) . .
F3' C1 F3 48.1(7) . .
F1 C1 F2' 55.5(8) . .
F3' C1 F2' 101.4(9) . .
F3 C1 F2' 130.8(8) . .
F1 C1 F2 102.0(8) . .
F3' C1 F2 59.5(8) . .
F3 C1 F2 105.5(8) . .
F2' C1 F2 48.5(7) . .
F1 C1 F1' 47.1(7) . .
F3' C1 F1' 109.5(9) . .
F3 C1 F1' 68.0(8) . .
F2' C1 F1' 98.9(9) . .
F2 C1 F1' 132.9(7) . .
F1 C1 C2 113.9(6) . .
F3' C1 C2 115.6(7) . .
F3 C1 C2 113.0(6) . .
F2' C1 C2 115.4(7) . .
F2 C1 C2 111.1(7) . .
F1' C1 C2 114.1(7) . .
N1 C2 C3 112.8(4) . .
N1 C2 C1 119.9(5) . .
C3 C2 C1 127.3(5) . .
C2 C3 C4 103.0(5) . .
N2 C4 C3 108.5(4) . .
N2 C4 C5 115.4(4) . .
C3 C4 C5 136.1(5) . .
N3 C5 C6 120.7(4) . .
N3 C5 C4 113.4(4) . .
C6 C5 C4 125.9(4) . .
C7 C6 C5 119.7(5) . .
C6 C7 C8 119.7(5) . .
C9 C8 C7 118.1(4) . .
C9 C8 C10 119.0(4) . .
C7 C8 C10 122.8(4) . .
N3 C9 C8 122.7(4) . .
C15 C10 C11 120.8(5) . .
C15 C10 C8 120.5(4) . .
C11 C10 C8 118.6(4) . .
C12 C11 C10 117.6(5) . .
C12 C11 C16 120.5(5) . .
C10 C11 C16 121.7(4) . .
C13 C12 C11 121.7(5) . .
C14 C13 C12 120.3(5) . .
C13 C14 C15 120.5(5) . .
C10 C15 C14 119.1(5) . .
C10 C15 C19 122.5(4) . .
C14 C15 C19 118.4(4) . .
C11 C16 C17 114.2(5) . .
C11 C16 C18 110.2(5) . .
C17 C16 C18 108.1(5) . .
C15 C19 C20 112.7(4) . .
C15 C19 C21 110.2(5) . .
C20 C19 C21 110.4(5) . .

loop_
_geom_bond_atom_site_label_1
_geom_bond_atom_site_label_2
_geom_bond_distance
_geom_bond_site_symmetry_2
Pt N2 1.999(4) 10_675
Pt N2 1.999(4) .
Pt N3 2.024(4) 10_675
Pt N3 2.024(4) .
N1 N2 1.344(5) .
N1 C2 1.344(7) .
N2 C4 1.355(6) .
N3 C9 1.342(6) .
N3 C5 1.369(6) .
C1 F1 1.293(11) .
C1 F3' 1.302(14) .
C1 F3 1.320(11) .
C1 F2' 1.345(16) .
C1 F2 1.347(13) .
C1 F1' 1.386(15) .
C1 C2 1.469(7) .
C2 C3 1.383(7) .
C3 C4 1.390(7) .
C4 C5 1.440(6) .
C5 C6 1.383(7) .
C6 C7 1.382(7) .
C7 C8 1.389(7) .
C8 C9 1.385(7) .
C8 C10 1.500(6) .
C10 C15 1.397(6) .
C10 C11 1.415(6) .
C11 C12 1.394(7) .
C11 C16 1.508(7) .
C12 C13 1.375(8) .
C13 C14 1.375(7) .
C14 C15 1.398(6) .
C15 C19 1.523(7) .
C16 C17 1.527(8) .
C16 C18 1.530(8) .
C19 C20 1.526(8) .
C19 C21 1.534(8) .
